data_2001700
loop_
_publ_author_name
'M\"oller, H.'
'Lutz, H. D.'

_publ_section_title
;
 Profile structure refinement of SrCl~2~.2D~2~O by neutron powder
 diffraction
;
_journal_issue 5
_journal_name_full 'Acta Crystallographica Section C'
_journal_page_first 944
_journal_page_last 946
_journal_paper_doi 10.1107/S0108270192011806
_journal_volume 49
_journal_year 1993
_chemical_formula_sum 'Cl2 D4 O2 Sr'
_chemical_formula_weight 198.58
_symmetry_cell_setting monoclinic
_symmetry_space_group_name_Hall '-C 2yc'
_symmetry_space_group_name_H-M 'C 1 2/c 1'
_cell_angle_alpha 90
_cell_angle_beta 105.978(2)
_cell_angle_gamma 90
_cell_formula_units_Z 4
_cell_length_a 11.7008(4)
_cell_length_b 6.3697(2)
_cell_length_c 6.6477(2)
_cell_measurement_temperature 1.5
_cell_volume 476.32(3)
_diffrn_radiation_probe neutron
_diffrn_radiation_type neutron
_diffrn_radiation_wavelength 1.2268
_exptl_crystal_density_diffrn 2.713
_cod_data_source_file sh1018.cif
_cod_data_source_block sh1018_structure_2_of_2
_cod_original_cell_volume 476.320(10)
_cod_original_formula_sum 'D4 Cl2 O2 Sr1'
_cod_database_code 2001700

loop_
_atom_site_label
_atom_site_fract_x
_atom_site_fract_y
_atom_site_fract_z
Sr .0 .2576(5) .25
Cl .1460(10) .0921(3) .6528(3)
O .1090(3) .5829(5) .4771(5)
D(1) .1223(3) .6946(4) .3831(5)
D(2) .1903(3) .5426(4) .5528(5)

loop_
_geom_angle_atom_site_label_1
_geom_angle_atom_site_label_2
_geom_angle_atom_site_label_3
_geom_angle
_geom_angle_publ_flag
D(1) O D(2) 102.4(4) yes

loop_
_geom_bond_atom_site_label_1
_geom_bond_atom_site_label_2
_geom_bond_distance
_geom_bond_publ_flag
Sr Cl 2.947(2) yes
Sr Cl 2.986(3) yes
Sr O 2.672(4) yes
Sr O 2.688(4) yes
D(1) D(1) 2.922(5) yes
D(1) D(1) 3.047(5) yes
D(1) D(2) 2.697(5) yes
D(1) D(2) 2.949(5) yes
D(2) D(2) 3.368(5) yes
O D(1) 0.987(5) yes
O D(2) 0.980(5) yes
D(1) D(2) 1.533(4) yes
O O 2.854(5) yes
